data_1551694
loop_
_publ_author_name
'MIKURIYA, Masahiro'
'YAMAMOTO, Junya'
'OUCHI, Kazuya'
'TAKADA, Shohei'
'YOSHIOKA, Daisuke'
'TANAKA, Hidekazu'
'HANDA, Makoto'

_publ_section_title
;
 Synthesis and Crystal Structure of a Chain Complex of Rhodium(II) Acetate
 and 1,2-Bis(4-pyridyl)ethane having an N2-Adsorption Property
;
_journal_issue 0
_journal_name_full 'X-ray Structure Analysis Online'
_journal_page_first 29
_journal_paper_doi 10.2116/xraystruct.29.29
_journal_volume 29
_journal_year 2013
_chemical_formula_sum 'C20 H28 N2 O10 Rh2'
_chemical_formula_weight 662.26
_space_group_IT_number 15
_space_group_name_Hall '-C 2yc'
_space_group_name_H-M_alt 'C 1 2/c 1'
_symmetry_cell_setting monoclinic
_symmetry_space_group_name_Hall '-C 2yc'
_symmetry_space_group_name_H-M 'C 1 2/c 1'
_atom_sites_solution_hydrogens geom
_atom_sites_solution_primary direct
_atom_sites_solution_secondary difmap
_audit_creation_method SHELXL-97
_cell_angle_alpha 90.00
_cell_angle_beta 94.189(3)
_cell_angle_gamma 90.00
_cell_formula_units_Z 4
_cell_length_a 24.937(5)
_cell_length_b 13.211(3)
_cell_length_c 8.8480(19)
_cell_measurement_temperature 293(2)
_cell_volume 2907.1(11)
_computing_cell_refinement 'Bruker SMART'
_computing_data_collection 'Bruker SMART'
_computing_data_reduction 'Bruker SAINT'
_computing_molecular_graphics 'Bruker SHELXL'
_computing_publication_material 'Bruker SHELXL'
_computing_structure_refinement 'SHELXL-97 (Sheldrick, 1997)'
_computing_structure_solution 'SHELXS-97 (Sheldrick, 1990)'
_diffrn_ambient_temperature 293(2)
_diffrn_measured_fraction_theta_full 0.994
_diffrn_measured_fraction_theta_max 0.908
_diffrn_measurement_device_type 'CCD area detector'
_diffrn_measurement_method 'psi and omega scans'
_diffrn_radiation_monochromator graphite
_diffrn_radiation_source 'fine-focus sealed tube'
_diffrn_radiation_type MoK\a
_diffrn_radiation_wavelength 0.71073
_diffrn_reflns_av_R_equivalents 0.0520
_diffrn_reflns_av_sigmaI/netI 0.1437
_diffrn_reflns_limit_h_max 28
_diffrn_reflns_limit_h_min -31
_diffrn_reflns_limit_k_max 12
_diffrn_reflns_limit_k_min -17
_diffrn_reflns_limit_l_max 11
_diffrn_reflns_limit_l_min -9
_diffrn_reflns_number 8535
_diffrn_reflns_theta_full 25.00
_diffrn_reflns_theta_max 28.43
_diffrn_reflns_theta_min 1.64
_exptl_absorpt_coefficient_mu 1.182
_exptl_absorpt_correction_T_max 0.9324
_exptl_absorpt_correction_T_min 0.6964
_exptl_absorpt_correction_type empirical
_exptl_absorpt_process_details SADABS
_exptl_crystal_colour red
_exptl_crystal_density_diffrn 1.513
_exptl_crystal_density_method 'not measured'
_exptl_crystal_description needle
_exptl_crystal_F_000 1328
_exptl_crystal_size_max 0.33
_exptl_crystal_size_mid 0.06
_exptl_crystal_size_min 0.06
_refine_diff_density_max 0.517
_refine_diff_density_min -0.379
_refine_diff_density_rms 0.100
_refine_ls_extinction_method none
_refine_ls_goodness_of_fit_ref 0.819
_refine_ls_hydrogen_treatment constr
_refine_ls_matrix_type full
_refine_ls_number_parameters 181
_refine_ls_number_reflns 3324
_refine_ls_number_restraints 24
_refine_ls_restrained_S_all 0.819
_refine_ls_R_factor_all 0.0921
_refine_ls_R_factor_gt 0.0356
_refine_ls_shift/su_max 0.001
_refine_ls_shift/su_mean 0.000
_refine_ls_structure_factor_coef Fsqd
_refine_ls_weighting_details 'calc w=1/[\s^2^(Fo^2^)+(0.0325P)^2^+0.0000P] where P=(Fo^2^+2Fc^2^)/3'
_refine_ls_weighting_scheme calc
_refine_ls_wR_factor_gt 0.0809
_refine_ls_wR_factor_ref 0.0863
_reflns_number_gt 1661
_reflns_number_total 3324
_reflns_threshold_expression >2sigma(I)
_cod_data_source_file 29_29_1.txt
_cod_data_source_block rh2ace4
_cod_depositor_comments
;
The following automatic conversions were performed:

'_symmetry_cell_setting' value 'Monoclinic' changed to 'monoclinic'
according to
/home/andrius/struct/COD-crude-data/automatic-downloads/current/J-STAGE/lib/dictionaries/cif_core.dic
dictionary named 'cif_core.dic' version 2.4.2 from 2011-04-26.

Automatic conversion script
Id: cif_fix_values 6524 2018-11-02 12:15:13Z antanas 
;
_cod_original_cell_volume 2907.0(11)
_cod_original_sg_symbol_H-M C2/c
_cod_database_code 1551694

loop_
_symmetry_equiv_pos_as_xyz
'x, y, z'
'-x, y, -z+1/2'
'x+1/2, y+1/2, z'
'-x+1/2, y+1/2, -z+1/2'
'-x, -y, -z'
'x, -y, z-1/2'
'-x+1/2, -y+1/2, -z'
'x+1/2, -y+1/2, z-1/2'

loop_
_atom_site_label
_atom_site_type_symbol
_atom_site_fract_x
_atom_site_fract_y
_atom_site_fract_z
_atom_site_U_iso_or_equiv
_atom_site_adp_type
_atom_site_occupancy
_atom_site_symmetry_multiplicity
_atom_site_calc_flag
_atom_site_refinement_flags
_atom_site_disorder_assembly
_atom_site_disorder_group
Rh1 Rh 0.288236(18) 0.71762(3) 0.07489(5) 0.03577(15) Uani 1 1 d . . .
N1 N 0.35758(17) 0.6541(3) 0.2225(4) 0.0359(11) Uani 1 1 d . . .
O1 O 0.25416(15) 0.5788(3) 0.0533(4) 0.0493(11) Uani 1 1 d . . .
O2 O 0.31777(15) 0.8606(3) 0.0864(4) 0.0491(10) Uani 1 1 d . . .
O3 O 0.32410(14) 0.6951(3) -0.1219(4) 0.0486(10) Uani 1 1 d . . .
O4 O 0.24795(16) 0.7452(2) 0.2611(4) 0.0469(11) Uani 1 1 d . . .
C1 C 0.2091(2) 0.5698(4) -0.0223(6) 0.0475(16) Uani 1 1 d . . .
C2 C 0.1869(3) 0.4636(4) -0.0342(7) 0.077(2) Uani 1 1 d . . .
H2A H 0.1517 0.4650 -0.0856 0.116 Uiso 1 1 calc R . .
H2B H 0.1848 0.4360 0.0656 0.116 Uiso 1 1 calc R . .
H2C H 0.2102 0.4223 -0.0902 0.116 Uiso 1 1 calc R . .
C3 C 0.2983(2) 0.7167(4) -0.2466(6) 0.0443(14) Uani 1 1 d . . .
C4 C 0.3255(3) 0.6939(4) -0.3885(6) 0.067(2) Uani 1 1 d . . .
H4A H 0.3023 0.7129 -0.4752 0.100 Uiso 1 1 calc R . .
H4B H 0.3332 0.6228 -0.3928 0.100 Uiso 1 1 calc R . .
H4C H 0.3585 0.7315 -0.3881 0.100 Uiso 1 1 calc R . .
C5 C 0.3541(2) 0.5631(4) 0.2810(6) 0.0435(15) Uani 1 1 d . . .
H5A H 0.3240 0.5241 0.2521 0.052 Uiso 1 1 calc R . .
C6 C 0.3925(2) 0.5228(4) 0.3825(6) 0.0436(15) Uani 1 1 d . . .
H6A H 0.3880 0.4583 0.4215 0.052 Uiso 1 1 calc R . .
C7 C 0.4374(2) 0.5776(4) 0.4261(5) 0.0396(14) Uani 1 1 d . . .
C8 C 0.4415(2) 0.6722(4) 0.3649(6) 0.0493(16) Uani 1 1 d . . .
H8A H 0.4712 0.7125 0.3919 0.059 Uiso 1 1 calc R . .
C9 C 0.4012(2) 0.7077(4) 0.2627(6) 0.0512(16) Uani 1 1 d . . .
H9A H 0.4048 0.7717 0.2207 0.061 Uiso 1 1 calc R . .
C10 C 0.4813(2) 0.5352(4) 0.5365(6) 0.0545(17) Uani 1 1 d . . .
H10A H 0.5018 0.5909 0.5826 0.065 Uiso 1 1 calc R . .
H10B H 0.4647 0.4992 0.6165 0.065 Uiso 1 1 calc R . .
O5A O 0.513(3) 0.949(6) 0.688(7) 0.36(4) Uani 0.25 1 d PU . 1
O5B O 0.543(3) 0.905(5) 0.554(9) 0.35(3) Uani 0.25 1 d PU A 2
O5C O 0.534(2) 0.826(4) 0.707(6) 0.24(2) Uani 0.25 1 d PU B 3
O5D O 0.5605(10) 0.788(3) 0.608(3) 0.169(14) Uani 0.25 1 d PU C 4

loop_
_atom_site_aniso_label
_atom_site_aniso_U_11
_atom_site_aniso_U_22
_atom_site_aniso_U_33
_atom_site_aniso_U_23
_atom_site_aniso_U_13
_atom_site_aniso_U_12
Rh1 0.0335(2) 0.0400(3) 0.0320(2) 0.0000(2) -0.00989(16) 0.0116(3)
N1 0.032(3) 0.043(3) 0.031(2) 0.002(2) -0.009(2) 0.011(2)
O1 0.047(3) 0.043(2) 0.055(2) 0.0000(19) -0.018(2) 0.010(2)
O2 0.043(3) 0.044(2) 0.057(3) 0.0007(19) -0.018(2) 0.008(2)
O3 0.044(2) 0.061(3) 0.041(2) 0.0030(18) -0.0001(19) 0.021(2)
O4 0.050(3) 0.057(3) 0.033(2) 0.0023(16) -0.0045(18) 0.0168(19)
C1 0.050(4) 0.040(4) 0.052(4) -0.002(3) -0.006(3) 0.006(3)
C2 0.075(5) 0.048(4) 0.104(6) 0.001(4) -0.030(4) -0.004(4)
C3 0.048(4) 0.041(3) 0.044(3) 0.001(3) 0.001(3) 0.009(3)
C4 0.078(5) 0.078(5) 0.047(4) 0.005(3) 0.020(3) 0.031(4)
C5 0.038(4) 0.043(4) 0.047(4) -0.001(3) -0.011(3) 0.007(3)
C6 0.049(4) 0.039(3) 0.041(3) 0.007(3) -0.005(3) 0.014(3)
C7 0.033(4) 0.053(4) 0.031(3) 0.000(3) -0.006(3) 0.020(3)
C8 0.032(4) 0.059(4) 0.054(4) 0.003(3) -0.015(3) 0.001(3)
C9 0.047(4) 0.050(4) 0.055(4) 0.017(3) -0.010(3) 0.002(3)
C10 0.048(4) 0.074(5) 0.039(4) 0.003(3) -0.016(3) 0.022(3)
O5A 0.29(7) 0.47(7) 0.33(7) -0.18(6) 0.09(5) -0.03(5)
O5B 0.29(6) 0.27(5) 0.52(8) -0.18(5) 0.18(6) -0.17(4)
O5C 0.23(5) 0.27(4) 0.21(4) -0.07(4) -0.08(4) 0.12(4)
O5D 0.049(16) 0.33(4) 0.13(2) -0.01(3) -0.011(15) 0.05(2)

loop_
_atom_type_symbol
_atom_type_description
_atom_type_scat_dispersion_real
_atom_type_scat_dispersion_imag
_atom_type_scat_source
C C 0.0033 0.0016 'International Tables Vol C Tables 4.2.6.8 and 6.1.1.4'
H H 0.0000 0.0000 'International Tables Vol C Tables 4.2.6.8 and 6.1.1.4'
N N 0.0061 0.0033 'International Tables Vol C Tables 4.2.6.8 and 6.1.1.4'
O O 0.0106 0.0060 'International Tables Vol C Tables 4.2.6.8 and 6.1.1.4'
Rh Rh -1.1178 0.9187 'International Tables Vol C Tables 4.2.6.8 and 6.1.1.4'

loop_
_geom_angle_atom_site_label_1
_geom_angle_atom_site_label_2
_geom_angle_atom_site_label_3
_geom_angle
_geom_angle_site_symmetry_1
_geom_angle_site_symmetry_3
O1 Rh1 O4 90.59(15) . .
O1 Rh1 O2 175.76(13) . .
O4 Rh1 O2 89.51(14) . .
O1 Rh1 O3 89.69(15) . .
O4 Rh1 O3 175.64(13) . .
O2 Rh1 O3 89.89(15) . .
O1 Rh1 N1 90.94(15) . .
O4 Rh1 N1 90.05(14) . .
O2 Rh1 N1 93.30(16) . .
O3 Rh1 N1 94.30(14) . .
O1 Rh1 Rh1 87.68(10) . 7_565
O4 Rh1 Rh1 87.92(10) . 7_565
O2 Rh1 Rh1 88.09(10) . 7_565
O3 Rh1 Rh1 87.74(9) . 7_565
N1 Rh1 Rh1 177.53(12) . 7_565
C5 N1 C9 117.4(4) . .
C5 N1 Rh1 119.9(3) . .
C9 N1 Rh1 122.5(4) . .
C1 O1 Rh1 118.9(4) . .
C1 O2 Rh1 118.8(4) 7_565 .
C3 O3 Rh1 118.9(3) . .
C3 O4 Rh1 119.7(3) 7_565 .
O2 C1 O1 126.5(5) 7_565 .
O2 C1 C2 118.1(5) 7_565 .
O1 C1 C2 115.4(5) . .
C1 C2 H2A 109.5 . .
C1 C2 H2B 109.5 . .
H2A C2 H2B 109.5 . .
C1 C2 H2C 109.5 . .
H2A C2 H2C 109.5 . .
H2B C2 H2C 109.5 . .
O4 C3 O3 125.7(5) 7_565 .
O4 C3 C4 117.6(5) 7_565 .
O3 C3 C4 116.7(5) . .
C3 C4 H4A 109.5 . .
C3 C4 H4B 109.5 . .
H4A C4 H4B 109.5 . .
C3 C4 H4C 109.5 . .
H4A C4 H4C 109.5 . .
H4B C4 H4C 109.5 . .
N1 C5 C6 123.3(5) . .
N1 C5 H5A 118.4 . .
C6 C5 H5A 118.4 . .
C7 C6 C5 120.0(5) . .
C7 C6 H6A 120.0 . .
C5 C6 H6A 120.0 . .
C6 C7 C8 117.0(5) . .
C6 C7 C10 121.6(5) . .
C8 C7 C10 121.4(5) . .
C7 C8 C9 119.8(5) . .
C7 C8 H8A 120.1 . .
C9 C8 H8A 120.1 . .
N1 C9 C8 122.5(5) . .
N1 C9 H9A 118.8 . .
C8 C9 H9A 118.8 . .
C10 C10 C7 113.2(5) 5_666 .
C10 C10 H10A 108.9 5_666 .
C7 C10 H10A 108.9 . .
C10 C10 H10B 108.9 5_666 .
C7 C10 H10B 108.9 . .
H10A C10 H10B 107.7 . .

loop_
_geom_bond_atom_site_label_1
_geom_bond_atom_site_label_2
_geom_bond_distance
_geom_bond_site_symmetry_2
Rh1 O1 2.024(4) .
Rh1 O4 2.024(4) .
Rh1 O2 2.027(4) .
Rh1 O3 2.037(4) .
Rh1 N1 2.252(4) .
Rh1 Rh1 2.3990(8) 7_565
N1 C5 1.314(6) .
N1 C9 1.325(6) .
O1 C1 1.271(6) .
O2 C1 1.249(6) 7_565
O3 C3 1.269(6) .
O4 C3 1.255(6) 7_565
C1 O2 1.249(6) 7_565
C1 C2 1.509(7) .
C2 H2A 0.9600 .
C2 H2B 0.9600 .
C2 H2C 0.9600 .
C3 O4 1.255(6) 7_565
C3 C4 1.501(7) .
C4 H4A 0.9600 .
C4 H4B 0.9600 .
C4 H4C 0.9600 .
C5 C6 1.372(6) .
C5 H5A 0.9300 .
C6 C7 1.365(7) .
C6 H6A 0.9300 .
C7 C8 1.369(7) .
C7 C10 1.519(6) .
C8 C9 1.384(7) .
C8 H8A 0.9300 .
C9 H9A 0.9300 .
C10 C10 1.497(10) 5_666
C10 H10A 0.9700 .
C10 H10B 0.9700 .
O5A O5A 1.33(11) 2_656
